data_7121636
loop_
_publ_author_name
'Ivanova, Lena V.'
'Navale, Tushar S.'
'Wang, Denan'
'Lindeman, Sergey'
'Ivanov, Maxim V.'
'Rathore, Rajendra'

_publ_section_title
;
 Towards the rational design of novel charge-transfer materials: biaryls
 with a dihedral angle-independent hole delocalization mechanism.
;
_journal_issue 46
_journal_name_full 'Chemical communications (Cambridge, England)'
_journal_page_first 5851
_journal_page_last 5854
_journal_paper_doi 10.1039/c8cc02595a
_journal_volume 54
_journal_year 2018
_chemical_formula_sum 'C17 H18 O4'
_chemical_formula_weight 286.31
_space_group_IT_number 15
_space_group_name_Hall '-C 2yc'
_space_group_name_H-M_alt 'C 1 2/c 1'
_symmetry_cell_setting monoclinic
_symmetry_space_group_name_Hall '-C 2yc'
_symmetry_space_group_name_H-M 'C 1 2/c 1'
_atom_sites_solution_hydrogens difmap
_atom_sites_solution_primary direct
_atom_sites_solution_secondary difmap
_audit_creation_method SHELXL-97
_audit_update_record
;
2018-03-16 deposited with the CCDC.
2018-05-09 downloaded from the CCDC.
;
_cell_angle_alpha 90.00
_cell_angle_beta 99.472(2)
_cell_angle_gamma 90.00
_cell_formula_units_Z 4
_cell_length_a 11.1202(3)
_cell_length_b 11.2585(3)
_cell_length_c 11.2577(3)
_cell_measurement_reflns_used 3550
_cell_measurement_temperature 100(2)
_cell_measurement_theta_max 67
_cell_measurement_theta_min 4
_cell_volume 1390.21(6)
_computing_cell_refinement 'SAINT v7.23A (Bruker, 2005)'
_computing_data_collection 'APEX2 v2.1-4 (Bruker, 2007)'
_computing_data_reduction 'SADABS-2004/1 (Bruker, 2005)'
_computing_molecular_graphics 'XP v5.1 (Bruker, 1998)'
_computing_publication_material 'XCIF v6.12 (Bruker, 2001)'
_computing_structure_refinement 'SHELXL-97 v.97-2 (Sheldrick, 1993-1997)'
_computing_structure_solution 'XS/SHELXTL v6.12 (Bruker, 2001)'
_diffrn_ambient_temperature 100(2)
_diffrn_measured_fraction_theta_full 0.963
_diffrn_measured_fraction_theta_max 0.963
_diffrn_measurement_device_type 'Bruker APEX2 CCD detector'
_diffrn_measurement_method '\w scans'
_diffrn_radiation_monochromator graphite
_diffrn_radiation_source 'fine-focus sealed tube'
_diffrn_radiation_type CuK\a
_diffrn_radiation_wavelength 1.54178
_diffrn_reflns_av_R_equivalents 0.0220
_diffrn_reflns_av_sigmaI/netI 0.0135
_diffrn_reflns_limit_h_max 12
_diffrn_reflns_limit_h_min -12
_diffrn_reflns_limit_k_max 13
_diffrn_reflns_limit_k_min 0
_diffrn_reflns_limit_l_max 13
_diffrn_reflns_limit_l_min 0
_diffrn_reflns_number 5797
_diffrn_reflns_theta_full 66.93
_diffrn_reflns_theta_max 66.93
_diffrn_reflns_theta_min 5.63
_exptl_absorpt_coefficient_mu 0.793
_exptl_absorpt_correction_T_max 0.8325
_exptl_absorpt_correction_T_min 0.7421
_exptl_absorpt_correction_type multi-scan
_exptl_absorpt_process_details
;
 SADABS. Program for empirical absorption correction of
 area-detector data. University of Goetingen. Germany. 
 Sheldrick, G. M. 1996
;
_exptl_crystal_colour colorless
_exptl_crystal_density_diffrn 1.368
_exptl_crystal_density_method 'not measured'
_exptl_crystal_description bipyramide
_exptl_crystal_F_000 608
_exptl_crystal_size_max 0.40
_exptl_crystal_size_mid 0.27
_exptl_crystal_size_min 0.24
_refine_diff_density_max 0.193
_refine_diff_density_min -0.130
_refine_diff_density_rms 0.033
_refine_ls_extinction_coef 0.0037(3)
_refine_ls_extinction_expression Fc^*^=kFc[1+0.001xFc^2^\l^3^/sin(2\q)]^-1/4^
_refine_ls_extinction_method SHELXL
_refine_ls_goodness_of_fit_ref 0.980
_refine_ls_hydrogen_treatment refall
_refine_ls_matrix_type full
_refine_ls_number_parameters 133
_refine_ls_number_reflns 1202
_refine_ls_number_restraints 0
_refine_ls_restrained_S_all 0.980
_refine_ls_R_factor_all 0.0308
_refine_ls_R_factor_gt 0.0291
_refine_ls_shift/su_max 0.001
_refine_ls_shift/su_mean 0.000
_refine_ls_structure_factor_coef Fsqd
_refine_ls_weighting_details 'calc w=1/[\s^2^(Fo^2^)+(0.0459P)^2^+0.9286P] where P=(Fo^2^+2Fc^2^)/3'
_refine_ls_weighting_scheme calc
_refine_ls_wR_factor_gt 0.0763
_refine_ls_wR_factor_ref 0.0778
_reflns_number_gt 1126
_reflns_number_total 1202
_reflns_threshold_expression >2sigma(I)
_cod_data_source_file c8cc02595a3.cif
_cod_data_source_block raj10f
_cod_depositor_comments 'Adding full bibliography for 7121633--7121638.cif.'
_cod_original_sg_symbol_H-M 'C 2/c'
_cod_database_code 7121636

loop_
_symmetry_equiv_pos_as_xyz
'x, y, z'
'-x, y, -z+1/2'
'x+1/2, y+1/2, z'
'-x+1/2, y+1/2, -z+1/2'
'-x, -y, -z'
'x, -y, z-1/2'
'-x+1/2, -y+1/2, -z'
'x+1/2, -y+1/2, z-1/2'

loop_
_atom_site_label
_atom_site_type_symbol
_atom_site_fract_x
_atom_site_fract_y
_atom_site_fract_z
_atom_site_U_iso_or_equiv
_atom_site_adp_type
_atom_site_occupancy
_atom_site_symmetry_multiplicity
_atom_site_calc_flag
_atom_site_refinement_flags
O1 O -0.05731(7) 0.40122(6) -0.17119(6) 0.0184(2) Uani 1 1 d .
O2 O 0.18803(7) 0.02011(6) 0.06458(6) 0.0205(2) Uani 1 1 d .
C1 C 0.02363(9) 0.20377(9) -0.18428(9) 0.0169(3) Uani 1 1 d .
C2 C 0.01122(9) 0.30575(9) -0.11724(10) 0.0168(3) Uani 1 1 d .
C3 C 0.05679(9) 0.31143(10) 0.00491(10) 0.0178(3) Uani 1 1 d .
C4 C 0.11513(9) 0.21506(10) 0.06526(9) 0.0181(3) Uani 1 1 d .
C5 C 0.12827(9) 0.11131(9) -0.00102(9) 0.0171(3) Uani 1 1 d .
C6 C 0.08350(10) 0.10573(9) -0.12410(10) 0.0176(3) Uani 1 1 d .
C7 C 0.0000 0.47057(14) -0.2500 0.0204(4) Uani 1 2 d S
C8 C 0.16259(11) 0.21956(11) 0.19818(10) 0.0222(3) Uani 1 1 d .
C9 C 0.20556(11) -0.08700(10) 0.00222(10) 0.0214(3) Uani 1 1 d .
H3 H 0.0468(11) 0.3834(11) 0.0470(12) 0.018(3) Uiso 1 1 d .
H6 H 0.0953(11) 0.0342(12) -0.1693(12) 0.022(3) Uiso 1 1 d .
H7 H -0.0642(11) 0.5196(11) -0.2928(11) 0.018(3) Uiso 1 1 d .
H8A H 0.2418(14) 0.1900(12) 0.2192(12) 0.028(3) Uiso 1 1 d .
H8B H 0.1641(15) 0.3009(17) 0.2251(16) 0.057(5) Uiso 1 1 d .
H8C H 0.1121(15) 0.1714(15) 0.2423(15) 0.047(4) Uiso 1 1 d .
H9A H 0.1261(13) -0.1233(11) -0.0331(12) 0.023(3) Uiso 1 1 d .
H9B H 0.2563(12) -0.0751(12) -0.0602(12) 0.025(3) Uiso 1 1 d .
H9C H 0.2455(13) -0.1420(13) 0.0622(13) 0.030(3) Uiso 1 1 d .

loop_
_atom_site_aniso_label
_atom_site_aniso_U_11
_atom_site_aniso_U_22
_atom_site_aniso_U_33
_atom_site_aniso_U_23
_atom_site_aniso_U_13
_atom_site_aniso_U_12
O1 0.0203(4) 0.0175(4) 0.0179(4) 0.0014(3) 0.0044(3) 0.0024(3)
O2 0.0246(5) 0.0185(4) 0.0170(4) 0.0011(3) -0.0004(3) 0.0012(3)
C1 0.0151(5) 0.0190(6) 0.0171(6) 0.0004(4) 0.0041(4) -0.0029(4)
C2 0.0147(5) 0.0176(5) 0.0188(5) 0.0016(4) 0.0044(4) -0.0011(4)
C3 0.0171(6) 0.0182(6) 0.0188(6) -0.0031(4) 0.0054(4) -0.0025(4)
C4 0.0148(5) 0.0230(6) 0.0171(6) -0.0003(4) 0.0040(4) -0.0037(4)
C5 0.0138(5) 0.0191(6) 0.0187(5) 0.0029(4) 0.0030(4) -0.0018(4)
C6 0.0179(6) 0.0172(6) 0.0181(6) -0.0012(4) 0.0043(4) -0.0023(4)
C7 0.0258(9) 0.0164(7) 0.0194(8) 0.000 0.0052(6) 0.000
C8 0.0223(6) 0.0265(7) 0.0174(6) -0.0015(5) 0.0016(4) 0.0014(5)
C9 0.0240(6) 0.0195(6) 0.0200(6) 0.0007(5) 0.0012(5) 0.0026(5)

loop_
_atom_type_symbol
_atom_type_description
_atom_type_scat_dispersion_real
_atom_type_scat_dispersion_imag
_atom_type_scat_source
C C 0.0181 0.0091 'International Tables Vol C Tables 4.2.6.8 and 6.1.1.4'
H H 0.0000 0.0000 'International Tables Vol C Tables 4.2.6.8 and 6.1.1.4'
O O 0.0492 0.0322 'International Tables Vol C Tables 4.2.6.8 and 6.1.1.4'

loop_
_geom_angle_atom_site_label_1
_geom_angle_atom_site_label_2
_geom_angle_atom_site_label_3
_geom_angle
_geom_angle_site_symmetry_1
_geom_angle_site_symmetry_3
C2 O1 C7 115.39(7) . .
C5 O2 C9 117.51(8) . .
C2 C1 C6 117.89(10) . .
C2 C1 C1 119.27(7) . 2_554
C6 C1 C1 122.83(7) . 2_554
C3 C2 C1 121.51(10) . .
C3 C2 O1 118.67(9) . .
C1 C2 O1 119.60(10) . .
C4 C3 C2 121.07(10) . .
C4 C3 H3 120.4(8) . .
C2 C3 H3 118.6(8) . .
C3 C4 C5 118.16(10) . .
C3 C4 C8 121.44(10) . .
C5 C4 C8 120.39(10) . .
O2 C5 C6 124.30(9) . .
O2 C5 C4 114.81(9) . .
C6 C5 C4 120.88(10) . .
C5 C6 C1 120.48(10) . .
C5 C6 H6 120.0(8) . .
C1 C6 H6 119.5(8) . .
O1 C7 O1 112.77(12) . 2_554
O1 C7 H7 104.9(7) . .
O1 C7 H7 112.1(7) 2_554 .
C4 C8 H8A 113.7(8) . .
C4 C8 H8B 109.3(11) . .
H8A C8 H8B 107.0(13) . .
C4 C8 H8C 110.6(10) . .
H8A C8 H8C 105.8(13) . .
H8B C8 H8C 110.5(14) . .
O2 C9 H9A 111.1(7) . .
O2 C9 H9B 112.3(8) . .
H9A C9 H9B 110.4(11) . .
O2 C9 H9C 106.3(8) . .
H9A C9 H9C 106.9(11) . .
H9B C9 H9C 109.6(11) . .

loop_
_geom_bond_atom_site_label_1
_geom_bond_atom_site_label_2
_geom_bond_distance
_geom_bond_site_symmetry_2
O1 C2 1.3974(13) .
O1 C7 1.4103(11) .
O2 C5 1.3711(13) .
O2 C9 1.4248(13) .
C1 C2 1.3933(15) .
C1 C6 1.4043(15) .
C1 C1 1.486(2) 2_554
C2 C3 1.3866(15) .
C3 C4 1.3837(16) .
C3 H3 0.954(13) .
C4 C5 1.4065(15) .
C4 C8 1.5035(15) .
C5 C6 1.3945(15) .
C6 H6 0.973(13) .
C7 O1 1.4103(11) 2_554
C7 H7 0.966(12) .
C8 H8A 0.935(15) .
C8 H8B 0.964(19) .
C8 H8C 0.973(17) .
C9 H9A 0.995(14) .
C9 H9B 0.980(14) .
C9 H9C 0.968(15) .

loop_
_geom_torsion_atom_site_label_1
_geom_torsion_atom_site_label_2
_geom_torsion_atom_site_label_3
_geom_torsion_atom_site_label_4
_geom_torsion
_geom_torsion_site_symmetry_1
_geom_torsion_site_symmetry_4
C6 C1 C2 C3 0.35(15) . .
C1 C1 C2 C3 -178.16(11) 2_554 .
C6 C1 C2 O1 -174.20(9) . .
C1 C1 C2 O1 7.29(16) 2_554 .
C7 O1 C2 C3 109.41(10) . .
C7 O1 C2 C1 -75.88(11) . .
C1 C2 C3 C4 -0.84(16) . .
O1 C2 C3 C4 173.76(9) . .
C2 C3 C4 C5 0.71(15) . .
C2 C3 C4 C8 -178.75(10) . .
C9 O2 C5 C6 0.22(14) . .
C9 O2 C5 C4 -179.26(9) . .
C3 C4 C5 O2 179.37(9) . .
C8 C4 C5 O2 -1.16(14) . .
C3 C4 C5 C6 -0.13(15) . .
C8 C4 C5 C6 179.34(10) . .
O2 C5 C6 C1 -179.79(9) . .
C4 C5 C6 C1 -0.34(15) . .
C2 C1 C6 C5 0.23(15) . .
C1 C1 C6 C5 178.68(11) 2_554 .
C2 O1 C7 O1 45.01(6) . 2_554
